data_2206064
loop_
_publ_author_name
'Zafra Stein'
'Israel Goldberg'

_publ_section_title
;
 \p--\p stacking in
 7,8,15,16-tetraazadibenzo[<i>b</i>,<i>n</i>]perylene monohydrate at
 110K
;
_journal_issue 6
_journal_name_full 'Acta Crystallographica Section E'
_journal_page_first o1554
_journal_page_last o1556
_journal_paper_doi 10.1107/S1600536805013504
_journal_volume 61
_journal_year 2005
_chemical_formula_iupac 'C24 H12 N4, H2 O'
_chemical_formula_moiety 'C24 H12 N4, H2 O'
_chemical_formula_sum 'C24 H14 N4 O'
_chemical_formula_weight 374.39
_chemical_name_systematic
;
7,8,15,16-tetraazadibenzo[b,n]perylene monohydrate
;
_space_group_IT_number 14
_symmetry_cell_setting monoclinic
_symmetry_space_group_name_Hall '-P 2ybc'
_symmetry_space_group_name_H-M 'P 1 21/c 1'
_atom_sites_solution_hydrogens geom
_atom_sites_solution_primary direct
_atom_sites_solution_secondary difmap
_audit_creation_method SHELXL-97
_cell_angle_alpha 90.00
_cell_angle_beta 93.641(2)
_cell_angle_gamma 90.00
_cell_formula_units_Z 4
_cell_length_a 9.3302(3)
_cell_length_b 10.9224(4)
_cell_length_c 16.5491(7)
_cell_measurement_reflns_used 3619
_cell_measurement_temperature 110(2)
_cell_measurement_theta_max 27.86
_cell_measurement_theta_min 2.19
_cell_volume 1683.08(11)
_computing_cell_refinement 'DENZO (Otwinowski & Minor, 1997)'
_computing_data_collection 'COLLECT (Nonius, 1999)'
_computing_data_reduction DENZO
_computing_molecular_graphics 'ORTEPIII (Burnett & Johnson, 1996) and MERCURY (Bruno et al, 2002)'
_computing_publication_material SHELXL97
_computing_structure_refinement 'SHELXL97 (Sheldrick, 1997)'
_computing_structure_solution 'SIR92 (Altomare et al., 1994)'
_diffrn_ambient_temperature 110(2)
_diffrn_detector_area_resol_mean '56 microns'
_diffrn_measured_fraction_theta_full 0.994
_diffrn_measured_fraction_theta_max 0.994
_diffrn_measurement_device_type 'Nonius KappaCCD'
_diffrn_measurement_method '1\% \w'
_diffrn_radiation_monochromator graphite
_diffrn_radiation_source 'fine-focus sealed tube'
_diffrn_radiation_type MoK\a
_diffrn_radiation_wavelength 0.71073
_diffrn_reflns_av_R_equivalents 0.0470
_diffrn_reflns_av_sigmaI/netI 0.0549
_diffrn_reflns_limit_h_max 12
_diffrn_reflns_limit_h_min 0
_diffrn_reflns_limit_k_max 14
_diffrn_reflns_limit_k_min -14
_diffrn_reflns_limit_l_max 21
_diffrn_reflns_limit_l_min -21
_diffrn_reflns_number 12446
_diffrn_reflns_theta_full 27.86
_diffrn_reflns_theta_max 27.86
_diffrn_reflns_theta_min 2.19
_diffrn_standards_number 0
_exptl_absorpt_coefficient_mu 0.094
_exptl_absorpt_correction_type none
_exptl_crystal_colour yellow
_exptl_crystal_density_diffrn 1.478
_exptl_crystal_density_method 'not measured'
_exptl_crystal_description prism
_exptl_crystal_F_000 776
_exptl_crystal_size_max 0.25
_exptl_crystal_size_mid 0.20
_exptl_crystal_size_min 0.10
_refine_diff_density_max 0.376
_refine_diff_density_min -0.259
_refine_ls_extinction_method none
_refine_ls_goodness_of_fit_ref 1.034
_refine_ls_hydrogen_treatment mixed
_refine_ls_matrix_type full
_refine_ls_number_parameters 264
_refine_ls_number_reflns 3980
_refine_ls_number_restraints 0
_refine_ls_restrained_S_all 1.034
_refine_ls_R_factor_all 0.1084
_refine_ls_R_factor_gt 0.0620
_refine_ls_shift/su_max 0.000
_refine_ls_shift/su_mean 0.000
_refine_ls_structure_factor_coef Fsqd
_refine_ls_weighting_details 'calc w = 1/[\s^2^(Fo^2^)+(0.0864P)^2^+0.2186P] where P = (Fo^2^+2Fc^2^)/3'
_refine_ls_weighting_scheme calc
_refine_ls_wR_factor_gt 0.1415
_refine_ls_wR_factor_ref 0.1664
_reflns_number_gt 2456
_reflns_number_total 3980
_reflns_threshold_expression I>2\s(I)
_cod_data_source_file sj6079.cif
_cod_data_source_block I
_cod_original_sg_symbol_H-M 'P 21/c'
_cod_database_code 2206064
_cod_database_fobs_code 2206064

loop_
_symmetry_equiv_pos_as_xyz
'x, y, z'
'-x, y+1/2, -z+1/2'
'-x, -y, -z'
'x, -y-1/2, z-1/2'

loop_
_atom_site_label
_atom_site_fract_x
_atom_site_fract_y
_atom_site_fract_z
_atom_site_U_iso_or_equiv
_atom_site_adp_type
_atom_site_calc_flag
_atom_site_refinement_flags
_atom_site_occupancy
_atom_site_type_symbol
N1 1.02429(17) 0.23562(14) -0.05593(9) 0.0261(4) Uani d . 1 N
C2 1.1166(2) 0.33421(17) -0.04428(11) 0.0267(4) Uani d . 1 C
C3 1.1954(2) 0.36771(18) -0.11043(12) 0.0327(5) Uani d . 1 C
H3 1.1824 0.3244 -0.1601 0.039 Uiso calc R 1 H
C4 1.2914(2) 0.4631(2) -0.10321(13) 0.0391(5) Uani d . 1 C
H4 1.3455 0.4849 -0.1478 0.047 Uiso calc R 1 H
C5 1.3097(2) 0.52830(19) -0.03054(13) 0.0381(5) Uani d . 1 C
H5 1.3756 0.5946 -0.0264 0.046 Uiso calc R 1 H
C6 1.2338(2) 0.49787(18) 0.03486(12) 0.0323(5) Uani d . 1 C
H6 1.2469 0.5434 0.0837 0.039 Uiso calc R 1 H
C7 1.1361(2) 0.39868(17) 0.02974(11) 0.0272(4) Uani d . 1 C
C8 1.0576(2) 0.35711(17) 0.09702(11) 0.0272(4) Uani d . 1 C
C9 1.0672(2) 0.40929(18) 0.17455(11) 0.0312(5) Uani d . 1 C
H9 1.1241 0.4803 0.1852 0.037 Uiso calc R 1 H
C10 0.9936(2) 0.35681(18) 0.23513(11) 0.0321(5) Uani d . 1 C
H10 1.0052 0.3913 0.2878 0.039 Uiso calc R 1 H
N11 0.90543(18) 0.25875(15) 0.22398(9) 0.0310(4) Uani d . 1 N
C12 0.8915(2) 0.21056(17) 0.14996(11) 0.0265(4) Uani d . 1 C
C13 0.9665(2) 0.25481(16) 0.08450(11) 0.0247(4) Uani d . 1 C
C14 0.95302(19) 0.19878(16) 0.00541(11) 0.0241(4) Uani d . 1 C
C15 0.85387(19) 0.09319(16) -0.00765(10) 0.0233(4) Uani d . 1 C
C16 0.77689(19) 0.04980(16) 0.05938(10) 0.0238(4) Uani d . 1 C
C17 0.7922(2) 0.10607(17) 0.13658(10) 0.0248(4) Uani d . 1 C
N18 0.71707(17) 0.07030(14) 0.19859(9) 0.0280(4) Uani d . 1 N
C19 0.6260(2) -0.02488(17) 0.18552(11) 0.0306(5) Uani d . 1 C
H19 0.5728 -0.0511 0.2295 0.037 Uiso calc R 1 H
C20 0.6047(2) -0.08655(17) 0.11355(11) 0.0290(4) Uani d . 1 C
H20 0.5395 -0.1534 0.1086 0.035 Uiso calc R 1 H
C21 0.6811(2) -0.04892(16) 0.04720(11) 0.0252(4) Uani d . 1 C
C22 0.6642(2) -0.10200(17) -0.03265(11) 0.0254(4) Uani d . 1 C
C23 0.5692(2) -0.19916(17) -0.05316(12) 0.0300(4) Uani d . 1 C
H23 0.5149 -0.2351 -0.0127 0.036 Uiso calc R 1 H
C24 0.5546(2) -0.24209(18) -0.13122(12) 0.0333(5) Uani d . 1 C
H24 0.4893 -0.3068 -0.1444 0.040 Uiso calc R 1 H
C25 0.6351(2) -0.19149(18) -0.19170(12) 0.0323(5) Uani d . 1 C
H25 0.6241 -0.2219 -0.2455 0.039 Uiso calc R 1 H
C26 0.7300(2) -0.09772(17) -0.17310(11) 0.0294(5) Uani d . 1 C
H26 0.7853 -0.0640 -0.2139 0.035 Uiso calc R 1 H
C27 0.7453(2) -0.05174(16) -0.09359(11) 0.0252(4) Uani d . 1 C
N28 0.83945(17) 0.04582(14) -0.08044(9) 0.0261(4) Uani d . 1 N
O29 0.66165(17) 0.26434(14) -0.16238(9) 0.0439(4) Uani d . 1 O
H29A 0.6930 0.3042 -0.2092 0.071(8) Uiso d R 1 H
H29B 0.7372 0.1969 -0.1502 0.148(16) Uiso d R 1 H

loop_
_atom_site_aniso_label
_atom_site_aniso_U_11
_atom_site_aniso_U_22
_atom_site_aniso_U_33
_atom_site_aniso_U_12
_atom_site_aniso_U_13
_atom_site_aniso_U_23
N1 0.0260(9) 0.0266(8) 0.0257(8) -0.0007(7) 0.0022(6) 0.0016(7)
C2 0.0262(10) 0.0266(10) 0.0270(10) -0.0001(8) -0.0004(8) 0.0010(8)
C3 0.0382(12) 0.0323(11) 0.0279(10) -0.0046(9) 0.0036(9) -0.0001(9)
C4 0.0410(13) 0.0420(12) 0.0349(11) -0.0102(10) 0.0065(9) 0.0041(10)
C5 0.0371(13) 0.0357(12) 0.0413(12) -0.0121(9) 0.0003(9) 0.0014(10)
C6 0.0347(12) 0.0290(10) 0.0328(10) -0.0020(9) -0.0014(9) -0.0035(9)
C7 0.0260(10) 0.0256(10) 0.0295(10) 0.0005(8) -0.0015(8) 0.0008(8)
C8 0.0285(11) 0.0276(10) 0.0250(10) 0.0029(8) -0.0013(8) -0.0010(8)
C9 0.0322(11) 0.0295(10) 0.0313(10) -0.0014(9) -0.0026(8) -0.0034(8)
C10 0.0354(12) 0.0352(11) 0.0256(10) 0.0004(9) 0.0007(8) -0.0067(9)
N11 0.0352(10) 0.0350(9) 0.0226(8) 0.0010(7) 0.0010(7) -0.0030(7)
C12 0.0275(10) 0.0269(10) 0.0250(9) 0.0038(8) 0.0012(8) 0.0001(8)
C13 0.0242(10) 0.0262(10) 0.0234(9) 0.0025(8) -0.0006(7) 0.0011(8)
C14 0.0249(10) 0.0231(9) 0.0240(9) 0.0024(7) -0.0006(7) 0.0002(8)
C15 0.0230(10) 0.0245(9) 0.0225(9) 0.0006(8) 0.0014(7) 0.0005(8)
C16 0.0240(10) 0.0238(9) 0.0234(9) 0.0031(7) 0.0010(7) 0.0009(8)
C17 0.0270(10) 0.0255(9) 0.0218(9) 0.0037(8) 0.0021(7) 0.0034(8)
N18 0.0313(9) 0.0291(9) 0.0238(8) 0.0022(7) 0.0031(7) 0.0032(7)
C19 0.0339(11) 0.0310(10) 0.0274(10) 0.0034(9) 0.0057(8) 0.0067(8)
C20 0.0295(11) 0.0271(10) 0.0304(10) -0.0001(8) 0.0027(8) 0.0034(8)
C21 0.0281(10) 0.0227(9) 0.0246(9) 0.0041(8) 0.0011(7) 0.0033(8)
C22 0.0248(10) 0.0241(9) 0.0272(9) 0.0022(8) 0.0012(8) 0.0008(8)
C23 0.0321(11) 0.0266(10) 0.0312(10) -0.0016(8) 0.0021(8) 0.0018(8)
C24 0.0363(12) 0.0266(10) 0.0367(11) -0.0056(9) 0.0001(9) -0.0010(9)
C25 0.0360(12) 0.0308(11) 0.0297(10) -0.0003(9) -0.0019(8) -0.0063(9)
C26 0.0323(11) 0.0309(10) 0.0254(9) 0.0003(9) 0.0043(8) -0.0013(8)
C27 0.0250(10) 0.0241(9) 0.0266(9) 0.0009(8) 0.0024(7) -0.0001(8)
N28 0.0267(9) 0.0269(8) 0.0247(8) -0.0010(7) 0.0017(6) -0.0021(7)
O29 0.0459(10) 0.0463(9) 0.0407(9) -0.0004(8) 0.0126(7) 0.0101(7)

loop_
_atom_type_symbol
_atom_type_description
_atom_type_scat_dispersion_real
_atom_type_scat_dispersion_imag
_atom_type_scat_source
C C 0.0033 0.0016 'International Tables Vol C Tables 4.2.6.8 and 6.1.1.4'
H H 0.0000 0.0000 'International Tables Vol C Tables 4.2.6.8 and 6.1.1.4'
N N 0.0061 0.0033 'International Tables Vol C Tables 4.2.6.8 and 6.1.1.4'
O O 0.0106 0.0060 'International Tables Vol C Tables 4.2.6.8 and 6.1.1.4'

loop_
_geom_angle_atom_site_label_1
_geom_angle_atom_site_label_2
_geom_angle_atom_site_label_3
_geom_angle
C14 N1 C2 118.18(16)
N1 C2 C3 116.46(17)
N1 C2 C7 123.53(17)
C3 C2 C7 120.00(18)
C4 C3 C2 120.00(19)
C4 C3 H3 120.0
C2 C3 H3 120.0
C3 C4 C5 120.26(19)
C3 C4 H4 119.9
C5 C4 H4 119.9
C6 C5 C4 120.96(19)
C6 C5 H5 119.5
C4 C5 H5 119.5
C5 C6 C7 120.08(19)
C5 C6 H6 120.0
C7 C6 H6 120.0
C2 C7 C6 118.67(17)
C2 C7 C8 117.88(17)
C6 C7 C8 123.42(17)
C9 C8 C13 117.34(17)
C9 C8 C7 124.88(18)
C13 C8 C7 117.77(16)
C10 C9 C8 119.46(19)
C10 C9 H9 120.3
C8 C9 H9 120.3
N11 C10 C9 123.82(18)
N11 C10 H10 118.1
C9 C10 H10 118.1
C12 N11 C10 117.39(17)
N11 C12 C13 123.13(18)
N11 C12 C17 117.79(17)
C13 C12 C17 119.07(16)
C12 C13 C8 118.78(16)
C12 C13 C14 122.15(17)
C8 C13 C14 119.06(17)
N1 C14 C13 123.55(17)
N1 C14 C15 117.85(16)
C13 C14 C15 118.60(16)
N28 C15 C16 123.47(17)
N28 C15 C14 117.84(16)
C16 C15 C14 118.68(15)
C21 C16 C17 119.23(16)
C21 C16 C15 119.05(16)
C17 C16 C15 121.70(17)
N18 C17 C16 122.52(17)
N18 C17 C12 117.71(16)
C16 C17 C12 119.75(16)
C17 N18 C19 117.18(16)
N18 C19 C20 124.88(18)
N18 C19 H19 117.6
C20 C19 H19 117.6
C19 C20 C21 118.74(18)
C19 C20 H20 120.6
C21 C20 H20 120.6
C16 C21 C20 117.44(17)
C16 C21 C22 118.08(16)
C20 C21 C22 124.45(17)
C27 C22 C23 118.58(16)
C27 C22 C21 117.80(17)
C23 C22 C21 123.61(17)
C24 C23 C22 120.45(18)
C24 C23 H23 119.8
C22 C23 H23 119.8
C23 C24 C25 120.77(19)
C23 C24 H24 119.6
C25 C24 H24 119.6
C26 C25 C24 119.99(18)
C26 C25 H25 120.0
C24 C25 H25 120.0
C25 C26 C27 120.01(18)
C25 C26 H26 120.0
C27 C26 H26 120.0
N28 C27 C26 116.45(16)
N28 C27 C22 123.32(16)
C26 C27 C22 120.20(17)
C15 N28 C27 118.29(16)
H29A O29 H29B 104.1

loop_
_geom_bond_atom_site_label_1
_geom_bond_atom_site_label_2
_geom_bond_distance
N1 C14 1.311(2)
N1 C2 1.385(2)
C2 C3 1.406(3)
C2 C7 1.415(3)
C3 C4 1.374(3)
C3 H3 0.9500
C4 C5 1.399(3)
C4 H4 0.9500
C5 C6 1.371(3)
C5 H5 0.9500
C6 C7 1.415(3)
C6 H6 0.9500
C7 C8 1.444(3)
C8 C9 1.402(3)
C8 C13 1.412(3)
C9 C10 1.376(3)
C9 H9 0.9500
C10 N11 1.356(3)
C10 H10 0.9500
N11 C12 1.332(2)
C12 C13 1.411(3)
C12 C17 1.478(3)
C13 C14 1.443(2)
C14 C15 1.486(2)
C15 N28 1.310(2)
C15 C16 1.439(2)
C16 C21 1.407(3)
C16 C17 1.417(2)
C17 N18 1.337(2)
N18 C19 1.351(2)
C19 C20 1.372(3)
C19 H19 0.9500
C20 C21 1.408(3)
C20 H20 0.9500
C21 C22 1.443(2)
C22 C27 1.410(3)
C22 C23 1.410(3)
C23 C24 1.373(3)
C23 H23 0.9500
C24 C25 1.402(3)
C24 H24 0.9500
C25 C26 1.376(3)
C25 H25 0.9500
C26 C27 1.407(3)
C26 H26 0.9500
C27 N28 1.389(2)
O29 H29A 0.9515
O29 H29B 1.0306

loop_
_geom_hbond_atom_site_label_D
_geom_hbond_atom_site_label_H
_geom_hbond_atom_site_label_A
_geom_hbond_site_symmetry_A
_geom_hbond_distance_DH
_geom_hbond_distance_HA
_geom_hbond_distance_DA
_geom_hbond_angle_DHA
_geom_hbond_publ_flag
O29 H29B N28 . 1.03 2.20 3.162(2) 155 yes
O29 H29A N18 4_565 0.95 2.07 2.996(2) 163 yes

loop_
_cod_related_entry_id
_cod_related_entry_database
_cod_related_entry_code
1 ChemSpider 21129385
